data_7116103
loop_
_publ_author_name
'Lucas Henry'
'Christoph Schneider'
'Benedict Mutzel'
'Peter V. Simpson'
'Christoph Nagel'
'Katharina Fucke'
'Ulrich Schatzschneider'

_publ_section_title
;
 Amino acid bioconjugation via iClick reaction of an
 oxanorbornadiene-masked alkyne with a MnI(bpy)(CO)3-coordinated azide
;
_journal_name_full Chem.Commun.
_journal_page_first 15692
_journal_paper_doi 10.1039/C4cc07892F
_journal_volume 50
_journal_year 2014
_chemical_formula_moiety 'C21 H17 F3 Mn N5 O5'
_chemical_formula_sum 'C21 H17 F3 Mn N5 O5'
_chemical_formula_weight 531.33
_space_group_crystal_system orthorhombic
_space_group_IT_number 61
_space_group_name_Hall '-P 2ac 2ab'
_space_group_name_H-M_alt 'P b c a'
_symmetry_space_group_name_Hall '-P 2ac 2ab'
_symmetry_space_group_name_H-M 'P b c a'
_atom_sites_solution_primary iterative
_audit_creation_date 2013-07-19
_audit_creation_method
;
  Olex2 1.2
  (compiled Apr 23 2013 17:54:37, GUI svn.r4466)
;
_cell_angle_alpha 90
_cell_angle_beta 90
_cell_angle_gamma 90
_cell_formula_units_Z 8
_cell_length_a 16.0897(7)
_cell_length_b 14.5131(6)
_cell_length_c 19.1832(8)
_cell_measurement_reflns_used 9885
_cell_measurement_temperature 100
_cell_measurement_theta_max 25.93
_cell_measurement_theta_min 2.47
_cell_volume 4479.5(3)
_computing_molecular_graphics
;
O. V. Dolomanov, L. J. Bourhis, R. J. Gildea, J. A. K. Howard and H. Puschmann,
OLEX2: a complete structure solution, refinement and analysis program.
J. Appl. Cryst. (2009). 42, 339-341.
;
_computing_publication_material
;
O. V. Dolomanov, L. J. Bourhis, R. J. Gildea, J. A. K. Howard and H. Puschmann,
OLEX2: a complete structure solution, refinement and analysis program.
J. Appl. Cryst. (2009). 42, 339-341.
;
_computing_structure_refinement
;
olex2.refine (L.J. Bourhis, O.V. Dolomanov, R.J. Gildea, J.A.K. Howard,
H. Puschmann, in preparation, 2011)
;
_computing_structure_solution
;
olex2.solve (L.J. Bourhis, O.V. Dolomanov, R.J. Gildea, J.A.K. Howard,
H. Puschmann, in preparation, 2011)
;
_diffrn_ambient_temperature 100.0
_diffrn_detector 'Bruker APEX2 area detector'
_diffrn_detector_area_resol_mean 7.9
_diffrn_detector_type 'CCD area detector'
_diffrn_measured_fraction_theta_full 0.9986
_diffrn_measured_fraction_theta_max 0.9986
_diffrn_measurement_device 'four-circle diffractometer'
_diffrn_measurement_device_type 'Bruker SMART APEX2 area detector'
_diffrn_measurement_method '\w and \f scans'
_diffrn_radiation_monochromator graphite
_diffrn_radiation_probe x-ray
_diffrn_radiation_type 'Mo K\a'
_diffrn_radiation_wavelength 0.71073
_diffrn_radiation_xray_symbol K-L~3~
_diffrn_reflns_av_R_equivalents 0.0606
_diffrn_reflns_av_unetI/netI 0.0285
_diffrn_reflns_limit_h_max 20
_diffrn_reflns_limit_h_min -20
_diffrn_reflns_limit_k_max 18
_diffrn_reflns_limit_k_min -18
_diffrn_reflns_limit_l_max 24
_diffrn_reflns_limit_l_min -24
_diffrn_reflns_number 59029
_diffrn_reflns_theta_full 27.1223
_diffrn_reflns_theta_max 27.12
_diffrn_reflns_theta_min 2.17
_diffrn_source 'microfocus sealed X-ray tube'
_diffrn_standards_number 0
_exptl_absorpt_coefficient_mu 0.658
_exptl_absorpt_correction_T_max 0.9709
_exptl_absorpt_correction_T_min 0.7974
_exptl_absorpt_correction_type numerical
_exptl_absorpt_process_details
;
SADABS-2008/1 (Bruker,2008) was used for absorption correction.
wR2(int) was 0.0609 before and 0.0564 after correction.
The Ratio of minimum to maximum transmission is 0.8213.
The \l/2 correction factor is 0.0015.
;
_exptl_crystal_colour 'clear light yellow'
_exptl_crystal_colour_lustre clear
_exptl_crystal_colour_modifier light
_exptl_crystal_colour_primary yellow
_exptl_crystal_density_diffrn 1.5756
_exptl_crystal_description prism
_exptl_crystal_F_000 2164.0703
_exptl_crystal_preparation 'soaked in perfluoro polyether oil'
_exptl_crystal_recrystallization_method 'by evaporation from DCM/Hexane'
_exptl_crystal_size_max 0.494
_exptl_crystal_size_mid 0.152
_exptl_crystal_size_min 0.112
_refine_diff_density_max 0.4078
_refine_diff_density_min -0.4170
_refine_diff_density_rms 0.0958
_refine_ls_d_res_high 0.7795
_refine_ls_d_res_low 9.3956
_refine_ls_goodness_of_fit_ref 1.0427
_refine_ls_hydrogen_treatment constr
_refine_ls_matrix_type full
_refine_ls_number_constraints 27
_refine_ls_number_parameters 318
_refine_ls_number_reflns 4957
_refine_ls_number_restraints 0
_refine_ls_restrained_S_all 1.0427
_refine_ls_R_factor_all 0.0501
_refine_ls_R_factor_gt 0.0306
_refine_ls_shift/su_max 0.0000
_refine_ls_shift/su_mean 0.0000
_refine_ls_structure_factor_coef Fsqd
_refine_ls_weighting_details 'w=1/[\s^2^(Fo^2^)+(0.0316P)^2^+3.0137P] where P=(Fo^2^+2Fc^2^)/3'
_refine_ls_weighting_scheme calc
_refine_ls_wR_factor_ref 0.0783
_reflns_Friedel_coverage 0.0
_reflns_limit_h_max 20
_reflns_limit_h_min 0
_reflns_limit_k_max 18
_reflns_limit_k_min 0
_reflns_limit_l_max 24
_reflns_limit_l_min 0
_reflns_number_gt 3800
_reflns_number_total 4957
_reflns_threshold_expression I>=2u(I)
_cod_data_source_file c4cc07892f2.cif
_cod_data_source_block '[Mn(triazolateCOOEt,CF3)(bpyCH3,CH3)(CO)3]'
_cod_depositor_comments
;
The following automatic conversions were performed:

'_diffrn_radiation_probe' value 'X-ray' changed to 'x-ray' according
to the built-in table from CIF Core dictionary named 'cif_core.dic'
version 2.4.1 from 2010-06-29.

Automatic conversion script
Id: cif_fix_values 2827 2014-09-09 07:05:25Z andrius 
;
_cod_database_code 7116103
_olex2_refinement_description
;
;

loop_
_space_group_symop_id
_space_group_symop_operation_xyz
1 x,y,z
2 x+1/2,-y+1/2,-z
3 -x,y+1/2,-z+1/2
4 -x+1/2,-y,z+1/2
5 -x,-y,-z
6 -x-1/2,y-1/2,z
7 x,-y-1/2,z-1/2
8 x-1/2,y,-z-1/2

loop_
_atom_site_label
_atom_site_type_symbol
_atom_site_fract_x
_atom_site_fract_y
_atom_site_fract_z
_atom_site_U_iso_or_equiv
_atom_site_adp_type
_atom_site_occupancy
_atom_site_refinement_flags_posn
H8a H 0.19826(13) 0.57344(16) -0.05748(10) 0.0297(6) Uiso 1.000000 R
H8b H 0.15710(13) 0.67350(16) -0.04724(10) 0.0297(6) Uiso 1.000000 R
H9a H 0.09404(13) 0.5086(5) 0.0144(7) 0.0364(7) Uiso 1.000000 GR
H9b H 0.0528(4) 0.6082(5) 0.0237(6) 0.0364(7) Uiso 1.000000 GR
H9c H 0.0524(4) 0.5591(9) -0.05100(13) 0.0364(7) Uiso 1.000000 GR
H11 H 0.62235(11) 0.71838(12) 0.35651(9) 0.0169(4) Uiso 1.000000 R
H13 H 0.47573(12) 0.94368(12) 0.36937(10) 0.0187(5) Uiso 1.000000 R
H14 H 0.36229(12) 0.85184(12) 0.34364(9) 0.0160(4) Uiso 1.000000 R
H16 H 0.62491(11) 0.57112(12) 0.33733(9) 0.0168(4) Uiso 1.000000 R
H18 H 0.48503(12) 0.34379(12) 0.30377(9) 0.0175(4) Uiso 1.000000 R
H19 H 0.36832(12) 0.43682(12) 0.30108(9) 0.0164(4) Uiso 1.000000 R
H20a H 0.6843(2) 0.85856(16) 0.3936(7) 0.0368(7) Uiso 1.000000 GR
H20b H 0.6484(6) 0.9416(7) 0.3477(3) 0.0368(7) Uiso 1.000000 GR
H20c H 0.6243(3) 0.9336(8) 0.4284(4) 0.0368(7) Uiso 1.000000 GR
H21a H 0.69433(12) 0.4270(2) 0.3242(7) 0.0298(6) Uiso 1.000000 GR
H21b H 0.6465(4) 0.3620(7) 0.3783(3) 0.0298(6) Uiso 1.000000 GR
H21c H 0.6440(4) 0.3391(6) 0.2967(5) 0.0298(6) Uiso 1.000000 GR
C1 C 0.30750(11) 0.63916(13) 0.41229(10) 0.0160(4) Uani 1.000000 .
C2 C 0.24593(12) 0.55851(13) 0.30827(9) 0.0153(4) Uani 1.000000 .
C3 C 0.24591(12) 0.73090(13) 0.30933(9) 0.0157(4) Uani 1.000000 .
C4 C 0.33262(11) 0.64706(12) 0.10375(9) 0.0133(4) Uani 1.000000 .
C5 C 0.41685(11) 0.65802(12) 0.11897(9) 0.0144(4) Uani 1.000000 .
C6 C 0.49049(12) 0.66622(14) 0.07235(10) 0.0206(4) Uani 1.000000 .
C7 C 0.29215(12) 0.63862(13) 0.03520(9) 0.0163(4) Uani 1.000000 .
C8 C 0.16606(13) 0.61271(16) -0.02506(10) 0.0248(5) Uani 1.000000 .
C9 C 0.08420(13) 0.56827(16) -0.00801(10) 0.0243(5) Uani 1.000000 .
C10 C 0.49909(11) 0.69497(12) 0.33964(9) 0.0119(4) Uani 1.000000 .
C11 C 0.56929(11) 0.74698(12) 0.35465(9) 0.0141(4) Uani 1.000000 .
C12 C 0.56174(12) 0.84097(12) 0.36693(9) 0.0155(4) Uani 1.000000 .
C13 C 0.48321(12) 0.87947(12) 0.36204(10) 0.0156(4) Uani 1.000000 .
C14 C 0.41572(12) 0.82425(12) 0.34646(9) 0.0133(4) Uani 1.000000 .
C15 C 0.50030(11) 0.59417(12) 0.32955(9) 0.0111(4) Uani 1.000000 .
C16 C 0.57260(11) 0.54189(12) 0.33113(9) 0.0140(4) Uani 1.000000 .
C17 C 0.56826(11) 0.44676(13) 0.32363(9) 0.0144(4) Uani 1.000000 .
C18 C 0.49037(12) 0.40823(12) 0.31124(9) 0.0145(4) Uani 1.000000 .
C19 C 0.42092(12) 0.46419(12) 0.30988(9) 0.0136(4) Uani 1.000000 .
C20 C 0.63617(12) 0.89872(14) 0.38581(12) 0.0245(5) Uani 1.000000 .
C21 C 0.64494(12) 0.38867(13) 0.33136(10) 0.0199(4) Uani 1.000000 .
N1 N 0.29126(9) 0.64241(10) 0.16472(7) 0.0126(3) Uani 1.000000 .
N2 N 0.34936(9) 0.65058(10) 0.21425(8) 0.0120(3) Uani 1.000000 .
N3 N 0.42623(9) 0.66007(10) 0.18826(8) 0.0140(3) Uani 1.000000 .
N4 N 0.42249(9) 0.73326(10) 0.33513(7) 0.0112(3) Uani 1.000000 .
N5 N 0.42455(9) 0.55589(10) 0.32049(7) 0.0113(3) Uani 1.000000 .
O1 O 0.29295(10) 0.63550(10) 0.47068(7) 0.0290(3) Uani 1.000000 .
O2 O 0.19326(9) 0.50541(10) 0.30494(7) 0.0256(3) Uani 1.000000 .
O3 O 0.19360(9) 0.78371(10) 0.30182(8) 0.0260(3) Uani 1.000000 .
O4 O 0.32878(9) 0.64381(12) -0.01925(7) 0.0330(4) Uani 1.000000 .
O5 O 0.21041(8) 0.62338(10) 0.04062(7) 0.0204(3) Uani 1.000000 .
F1 F 0.56035(8) 0.67933(11) 0.10863(7) 0.0402(4) Uani 1.000000 .
F2 F 0.48438(8) 0.73734(9) 0.02823(6) 0.0338(3) Uani 1.000000 .
F3 F 0.50235(8) 0.59127(9) 0.03320(6) 0.0297(3) Uani 1.000000 .
Mn1 Mn 0.325953(16) 0.644485(18) 0.318915(13) 0.01031(8) Uani 1.000000 .

loop_
_atom_site_aniso_label
_atom_site_aniso_U_11
_atom_site_aniso_U_22
_atom_site_aniso_U_33
_atom_site_aniso_U_12
_atom_site_aniso_U_13
_atom_site_aniso_U_23
C1 0.0153(9) 0.0141(9) 0.0186(10) -0.0003(7) -0.0004(7) -0.0004(7)
C2 0.0160(9) 0.0153(10) 0.0147(9) 0.0039(8) -0.0004(7) 0.0017(7)
C3 0.0147(9) 0.0161(10) 0.0163(9) -0.0047(8) 0.0025(8) -0.0008(7)
C4 0.0161(9) 0.0100(8) 0.0136(9) -0.0000(7) 0.0020(7) -0.0000(7)
C5 0.0168(9) 0.0118(9) 0.0147(9) -0.0012(7) 0.0026(7) -0.0007(7)
C6 0.0180(10) 0.0259(11) 0.0179(10) -0.0038(8) 0.0030(8) -0.0014(8)
C7 0.0186(10) 0.0159(10) 0.0143(9) 0.0001(8) 0.0009(7) 0.0014(7)
C8 0.0248(11) 0.0378(13) 0.0116(9) -0.0013(9) -0.0046(8) -0.0002(8)
C9 0.0212(11) 0.0370(13) 0.0146(10) -0.0012(9) -0.0053(8) -0.0028(9)
C10 0.0133(9) 0.0124(9) 0.0102(8) 0.0010(7) 0.0004(7) 0.0005(6)
C11 0.0124(9) 0.0139(9) 0.0160(9) 0.0005(7) 0.0011(7) 0.0011(7)
C12 0.0181(10) 0.0150(10) 0.0134(9) -0.0043(7) 0.0020(7) 0.0001(7)
C13 0.0204(10) 0.0092(9) 0.0171(9) -0.0010(7) 0.0022(8) -0.0006(7)
C14 0.0170(9) 0.0122(9) 0.0108(8) 0.0020(7) 0.0014(7) 0.0006(7)
C15 0.0128(9) 0.0111(9) 0.0093(9) -0.0007(7) -0.0006(7) 0.0002(6)
C16 0.0130(9) 0.0161(9) 0.0129(9) 0.0003(7) -0.0003(7) -0.0006(7)
C17 0.0170(9) 0.0152(9) 0.0110(8) 0.0033(7) 0.0003(7) 0.0002(7)
C18 0.0203(10) 0.0096(9) 0.0137(9) 0.0004(7) -0.0001(8) -0.0007(7)
C19 0.0168(9) 0.0136(9) 0.0105(9) -0.0014(7) -0.0013(7) -0.0003(7)
C20 0.0185(11) 0.0180(11) 0.0371(13) -0.0053(8) 0.0002(9) -0.0030(9)
C21 0.0194(10) 0.0156(10) 0.0246(11) 0.0057(8) -0.0024(8) -0.0003(8)
N1 0.0140(8) 0.0116(7) 0.0122(7) 0.0001(6) -0.0012(6) 0.0001(6)
N2 0.0111(7) 0.0113(7) 0.0135(7) 0.0002(6) -0.0002(6) 0.0002(6)
N3 0.0134(8) 0.0144(8) 0.0141(8) -0.0007(6) 0.0019(6) -0.0010(6)
N4 0.0135(8) 0.0109(7) 0.0094(7) 0.0007(6) 0.0002(6) 0.0003(5)
N5 0.0137(8) 0.0107(7) 0.0095(7) 0.0004(6) -0.0002(6) 0.0006(6)
O1 0.0382(9) 0.0334(9) 0.0154(7) 0.0006(7) 0.0051(6) 0.0008(6)
O2 0.0212(8) 0.0224(8) 0.0332(8) -0.0101(6) -0.0027(6) 0.0029(6)
O3 0.0181(8) 0.0202(8) 0.0396(9) 0.0078(6) 0.0011(6) 0.0015(6)
O4 0.0256(8) 0.0600(11) 0.0134(7) -0.0087(8) 0.0015(6) 0.0011(7)
O5 0.0171(7) 0.0325(8) 0.0115(6) -0.0008(6) -0.0023(5) -0.0010(5)
F1 0.0163(6) 0.0785(11) 0.0258(7) -0.0135(6) 0.0039(5) -0.0078(7)
F2 0.0396(8) 0.0306(7) 0.0311(7) -0.0079(6) 0.0157(6) 0.0095(5)
F3 0.0313(7) 0.0298(7) 0.0280(7) 0.0025(5) 0.0138(6) -0.0083(5)
Mn1 0.00963(13) 0.01026(13) 0.01104(13) 0.00019(11) 0.00074(10) 0.00035(10)

loop_
_atom_type_symbol
_atom_type_scat_dispersion_real
_atom_type_scat_dispersion_imag
_atom_type_scat_source
_atom_type_scat_dispersion_source
C 0.00347 0.00161 'International Tables Volume C Table 6.1.1.4 (pp. 500-502)' 'Henke, Gullikson and Davis, At. Data and Nucl. Data Tables, 1993, 54, 2'
F 0.01794 0.01033 'International Tables Volume C Table 6.1.1.4 (pp. 500-502)' 'Henke, Gullikson and Davis, At. Data and Nucl. Data Tables, 1993, 54, 2'
H 0.00000 0.00000 'International Tables Volume C Table 6.1.1.4 (pp. 500-502)' 'Henke, Gullikson and Davis, At. Data and Nucl. Data Tables, 1993, 54, 2'
Mn 0.34779 0.73263 'International Tables Volume C Table 6.1.1.4 (pp. 500-502)' 'Henke, Gullikson and Davis, At. Data and Nucl. Data Tables, 1993, 54, 2'
O 0.01158 0.00611 'International Tables Volume C Table 6.1.1.4 (pp. 500-502)' 'Henke, Gullikson and Davis, At. Data and Nucl. Data Tables, 1993, 54, 2'
N 0.00653 0.00323 'International Tables Volume C Table 6.1.1.4 (pp. 500-502)' 'Henke, Gullikson and Davis, At. Data and Nucl. Data Tables, 1993, 54, 2'

loop_
_geom_angle_atom_site_label_1
_geom_angle_atom_site_label_2
_geom_angle_atom_site_label_3
_geom_angle
O1 C1 Mn1 177.60(17)
O2 C2 Mn1 176.23(16)
O3 C3 Mn1 177.65(17)
C5 C4 C7 128.74(16)
C5 C4 N1 107.69(15)
C7 C4 N1 123.54(16)
C4 C5 N3 108.66(16)
C6 C5 C4 131.01(17)
C6 C5 N3 120.33(16)
C5 C6 F1 111.59(16)
C5 C6 F2 112.52(16)
C5 C6 F3 112.73(16)
F1 C6 F2 106.35(16)
F1 C6 F3 106.78(16)
F2 C6 F3 106.44(16)
C4 C7 O4 123.65(18)
C4 C7 O5 112.28(15)
O5 C7 O4 124.06(18)
C9 C8 O5 106.67(15)
C11 C10 C15 123.74(16)
C11 C10 N4 122.02(16)
C15 C10 N4 114.21(16)
C12 C11 C10 119.85(17)
C11 C12 C13 117.67(17)
C20 C12 C11 121.17(17)
C20 C12 C13 121.15(16)
C14 C13 C12 119.83(17)
C13 C14 N4 122.79(17)
C10 C15 N5 114.38(15)
C16 C15 C10 123.33(16)
C16 C15 N5 122.27(16)
C17 C16 C15 119.88(17)
C18 C17 C16 117.50(16)
C21 C17 C16 120.42(17)
C21 C17 C18 122.05(17)
C19 C18 C17 119.67(17)
C18 C19 N5 122.86(17)
C4 N1 N2 105.47(14)
N1 N2 Mn1 124.37(11)
N3 N2 N1 112.93(14)
N3 N2 Mn1 122.66(11)
C5 N3 N2 105.25(14)
C10 N4 Mn1 116.29(12)
C14 N4 C10 117.83(16)
C14 N4 Mn1 125.70(13)
C15 N5 Mn1 116.36(11)
C19 N5 C15 117.69(15)
C19 N5 Mn1 125.87(12)
C8 O5 C7 115.60(15)
C1 Mn1 N2 178.79(7)
C1 Mn1 N4 90.06(7)
C1 Mn1 N5 94.91(7)
C2 Mn1 C1 88.02(8)
C2 Mn1 C3 87.70(8)
C2 Mn1 N2 92.88(7)
C2 Mn1 N4 175.07(7)
C2 Mn1 N5 96.93(7)
C3 Mn1 C1 90.77(8)
C3 Mn1 N2 90.08(7)
C3 Mn1 N4 96.87(7)
C3 Mn1 N5 172.79(7)
N4 Mn1 N2 88.98(6)
N5 Mn1 N2 84.18(6)
N5 Mn1 N4 78.70(6)

loop_
_geom_bond_atom_site_label_1
_geom_bond_atom_site_label_2
_geom_bond_distance
C4 C5 1.395(3)
C4 C7 1.473(2)
C5 C6 1.489(3)
C8 C9 1.503(3)
C10 C11 1.389(2)
C10 C15 1.476(2)
C12 C11 1.390(3)
C12 C20 1.506(3)
C13 C12 1.385(3)
C13 C14 1.382(3)
C16 C15 1.389(2)
C16 C17 1.390(3)
C17 C21 1.502(2)
C18 C17 1.393(3)
C18 C19 1.382(3)
N1 C4 1.347(2)
N2 N1 1.338(2)
N2 N3 1.340(2)
N3 C5 1.338(2)
N4 C10 1.355(2)
N4 C14 1.343(2)
N5 C15 1.351(2)
N5 C19 1.348(2)
O1 C1 1.146(2)
O2 C2 1.147(2)
O3 C3 1.147(2)
O4 C7 1.202(2)
O5 C7 1.338(2)
O5 C8 1.456(2)
F1 C6 1.336(2)
F2 C6 1.338(2)
F3 C6 1.336(2)
Mn1 C1 1.8173(19)
Mn1 C2 1.8046(19)
Mn1 C3 1.807(2)
Mn1 N2 2.0448(15)
Mn1 N4 2.0418(15)
Mn1 N5 2.0422(15)
